data_1504168
loop_
_publ_author_name
'Kundrat, Ondrej'
'Dvorakova, Hana'
'Cisarova, Ivana'
'Pojarova, Michaela'
'Lhotak, Pavel'

_publ_section_title
;
 Unusual intramolecular bridging reaction in thiacalix[4]arene series.
;
_journal_issue 18
_journal_name_full 'Organic letters'
_journal_page_first 4188
_journal_page_last 4191
_journal_paper_doi 10.1021/ol901812m
_journal_volume 11
_journal_year 2009
_chemical_formula_sum 'C39 H40 O6 S4'
_chemical_formula_weight 732.95
_chemical_name_systematic
; 
 ? 
;
_space_group_IT_number 2
_symmetry_cell_setting triclinic
_symmetry_space_group_name_Hall '-P 1'
_symmetry_space_group_name_H-M 'P -1'
_atom_sites_solution_hydrogens geom
_atom_sites_solution_primary direct
_atom_sites_solution_secondary difmap
_audit_creation_method SHELXL-97
_cell_angle_alpha 100.82(3)
_cell_angle_beta 102.15(3)
_cell_angle_gamma 90.23(3)
_cell_formula_units_Z 4
_cell_length_a 11.784(2)
_cell_length_b 15.222(3)
_cell_length_c 20.955(4)
_cell_measurement_temperature 173(2)
_cell_volume 3605.6(13)
_computing_cell_refinement 'DENZO/SCALEPACK (Otwinowski & Minor, 1997)'
_computing_data_collection 'COLLECT (Nonius, 1997-2001).'
_computing_data_reduction 'DENZO/SCALEPACK (Otwinowski & Minor, 1997)'
_computing_structure_refinement 'SHELXL-97 (Sheldrick, 1997)'
_computing_structure_solution 'SHELXS-97 (Sheldrick, 1990)'
_diffrn_ambient_temperature 150(2)
_diffrn_measured_fraction_theta_full 0.999
_diffrn_measured_fraction_theta_max 0.999
_diffrn_measurement_device_type 'Nonius KappaCCD'
_diffrn_measurement_method '\f and \w scans to fill the Ewald sphere'
_diffrn_radiation_monochromator graphite
_diffrn_radiation_source 'fine-focus sealed tube'
_diffrn_radiation_type MoK\a
_diffrn_radiation_wavelength 0.71070
_diffrn_reflns_av_R_equivalents 0.0344
_diffrn_reflns_av_sigmaI/netI 0.0496
_diffrn_reflns_limit_h_max 14
_diffrn_reflns_limit_h_min -14
_diffrn_reflns_limit_k_max 18
_diffrn_reflns_limit_k_min -19
_diffrn_reflns_limit_l_max 26
_diffrn_reflns_limit_l_min -26
_diffrn_reflns_number 28533
_diffrn_reflns_theta_full 26.39
_diffrn_reflns_theta_max 26.39
_diffrn_reflns_theta_min 1.53
_exptl_absorpt_coefficient_mu 0.310
_exptl_absorpt_correction_type integration
_exptl_crystal_colour yellowish
_exptl_crystal_density_diffrn 1.350
_exptl_crystal_density_method 'not measured'
_exptl_crystal_description prism
_exptl_crystal_F_000 1544
_exptl_crystal_size_max 0.3
_exptl_crystal_size_mid 0.25
_exptl_crystal_size_min 0.17
_refine_diff_density_max 1.209
_refine_diff_density_min -1.055
_refine_diff_density_rms 0.072
_refine_ls_extinction_method none
_refine_ls_goodness_of_fit_ref 1.156
_refine_ls_hydrogen_treatment constr
_refine_ls_matrix_type full
_refine_ls_number_parameters 877
_refine_ls_number_reflns 14745
_refine_ls_number_restraints 116
_refine_ls_restrained_S_all 1.185
_refine_ls_R_factor_all 0.1166
_refine_ls_R_factor_gt 0.0749
_refine_ls_shift/su_max 0.004
_refine_ls_shift/su_mean 0.000
_refine_ls_structure_factor_coef Fsqd
_refine_ls_weighting_details 'calc w=1/[\s^2^(Fo^2^)+(0.0959P)^2^+3.2694P] where P=(Fo^2^+2Fc^2^)/3'
_refine_ls_weighting_scheme calc
_refine_ls_wR_factor_gt 0.1943
_refine_ls_wR_factor_ref 0.2185
_reflns_number_gt 9564
_reflns_number_total 14745
_reflns_threshold_expression >2sigma(I)
_cod_data_source_file ol901812m_si_002.cif
_cod_data_source_block ok416a-2-lhotak-vscht
_cod_original_sg_symbol_H-M p-1
_cod_database_code 1504168

loop_
_symmetry_equiv_pos_as_xyz
'x, y, z'
'-x, -y, -z'

loop_
_atom_site_label
_atom_site_type_symbol
_atom_site_fract_x
_atom_site_fract_y
_atom_site_fract_z
_atom_site_U_iso_or_equiv
_atom_site_adp_type
_atom_site_occupancy
_atom_site_symmetry_multiplicity
_atom_site_calc_flag
_atom_site_refinement_flags
_atom_site_disorder_assembly
_atom_site_disorder_group
S2A S 0.12432(8) 0.57877(7) 0.44359(4) 0.0724(3) Uani 1 1 d . A 1
S8A S 0.25442(8) 0.48856(5) 0.20599(4) 0.0626(2) Uani 1 1 d . A 1
S14A S 0.15443(6) 0.81629(4) 0.14000(3) 0.04460(18) Uani 1 1 d . A 1
S20A S 0.06873(9) 0.92121(6) 0.39091(4) 0.0691(3) Uani 1 1 d . A 1
C1A C 0.0736(3) 0.6887(3) 0.46095(14) 0.0604(10) Uani 1 1 d D A 1
C3A C 0.0860(3) 0.5584(2) 0.35515(13) 0.0497(8) Uani 1 1 d . A 1
C4A C -0.0209(3) 0.5842(2) 0.32335(14) 0.0508(8) Uani 1 1 d . A 1
H4A H -0.0783 0.6023 0.3482 0.061 Uiso 1 1 calc R A 1
C5A C -0.0443(2) 0.58349(18) 0.25559(14) 0.0447(7) Uani 1 1 d . A 1
C6A C 0.0368(3) 0.55018(17) 0.21919(13) 0.0435(7) Uani 1 1 d . A 1
H6A H 0.0193 0.5460 0.1723 0.052 Uiso 1 1 calc R A 1
C7A C 0.1436(3) 0.52265(17) 0.25016(13) 0.0421(7) Uani 1 1 d . A 1
C9A C 0.2222(3) 0.55543(18) 0.14421(13) 0.0457(7) Uani 1 1 d . A 1
C10A C 0.1904(2) 0.51469(19) 0.07805(13) 0.0451(7) Uani 1 1 d . A 1
H10A H 0.1941 0.4517 0.0654 0.054 Uiso 1 1 calc R A 1
C11A C 0.1528(2) 0.56624(19) 0.02982(13) 0.0433(7) Uani 1 1 d . A 1
C12A C 0.1398(2) 0.65758(18) 0.04919(12) 0.0409(7) Uani 1 1 d . A 1
H12A H 0.1070 0.6914 0.0166 0.049 Uiso 1 1 calc R A 1
C13A C 0.1740(2) 0.70034(17) 0.11562(13) 0.0387(7) Uani 1 1 d D A 1
C15A C 0.0666(2) 0.81038(16) 0.19905(12) 0.0376(6) Uani 1 1 d . A 1
C16A C -0.0224(2) 0.74533(17) 0.18453(13) 0.0404(7) Uani 1 1 d . A 1
H16A H -0.0427 0.7096 0.1411 0.048 Uiso 1 1 calc R A 1
C17A C -0.0819(2) 0.73160(19) 0.23206(13) 0.0438(7) Uani 1 1 d . A 1
C18A C -0.0594(3) 0.78987(19) 0.29322(14) 0.0475(8) Uani 1 1 d . A 1
H18A H -0.1049 0.7844 0.3248 0.057 Uiso 1 1 calc R A 1
C19A C 0.0284(3) 0.85566(18) 0.30855(13) 0.0460(8) Uani 1 1 d D A 1
C21A C 0.0501(3) 0.8390(2) 0.43827(14) 0.0600(9) Uani 1 1 d . A 1
C22A C -0.0225(3) 0.8546(3) 0.48342(16) 0.0689(11) Uani 1 1 d . A 1
H22A H -0.0577 0.9106 0.4905 0.083 Uiso 1 1 calc R A 1
C23A C -0.0440(3) 0.7894(3) 0.51813(16) 0.0695(11) Uani 1 1 d . A 1
C24A C -0.0002(3) 0.7064(3) 0.50581(15) 0.0644(10) Uani 1 1 d . A 1
H24A H -0.0196 0.6609 0.5276 0.077 Uiso 1 1 calc R A 1
C25A C 0.1685(3) 0.52667(18) 0.31890(13) 0.0440(7) Uani 1 1 d . A 1
C26A C 0.2242(2) 0.64936(18) 0.16247(12) 0.0417(7) Uani 1 1 d D A 1
C27A C 0.0939(2) 0.86584(16) 0.26187(13) 0.0411(7) Uani 1 1 d D A 1
C28A C 0.1046(3) 0.7571(3) 0.43089(14) 0.0589(10) Uani 1 1 d D A 1
O5A O -0.1582(3) 0.7502(2) 0.59081(17) 0.1193(11) Uani 1 1 d . A 1
O6A O 0.1254(2) 0.44362(15) -0.06138(11) 0.0639(7) Uani 1 1 d . A 1
C41A C -0.1426(3) 0.6396(2) 0.22602(15) 0.0505(8) Uani 1 1 d . A 1
H41A H -0.2048 0.6447 0.2515 0.061 Uiso 1 1 calc R A 1
H41B H -0.1765 0.6130 0.1789 0.061 Uiso 1 1 calc R A 1
C42A C -0.1254(4) 0.8067(3) 0.5629(2) 0.1018(14) Uani 1 1 d . A 1
H42A H -0.1543 0.8650 0.5708 0.122 Uiso 1 1 calc R A 1
C43A C 0.1197(3) 0.5226(2) -0.04030(14) 0.0535(8) Uani 1 1 d . A 1
H43A H 0.0916 0.5593 -0.0717 0.064 Uiso 1 1 calc R A 1
O1A O 0.27690(18) 0.50694(15) 0.34917(10) 0.0582(6) Uani 1 1 d . A 1
C29A C 0.2834(3) 0.4242(3) 0.37263(18) 0.0768(10) Uani 1 1 d . A 1
H29A H 0.2591 0.3731 0.3351 0.092 Uiso 1 1 calc R A 1
H29B H 0.2323 0.4237 0.4045 0.092 Uiso 1 1 calc R A 1
C30A C 0.4088(4) 0.4181(3) 0.4062(3) 0.1214(15) Uani 1 1 d U A 1
H30A H 0.4567 0.4188 0.3728 0.146 Uiso 1 1 calc R A 1
H30B H 0.4313 0.4727 0.4409 0.146 Uiso 1 1 calc R A 1
C31A C 0.4384(5) 0.3429(4) 0.4364(3) 0.136(2) Uani 1 1 d U A 1
H31A H 0.4265 0.3556 0.4821 0.204 Uiso 1 1 calc R A 1
H31B H 0.5202 0.3304 0.4371 0.204 Uiso 1 1 calc R A 1
H31C H 0.3892 0.2906 0.4110 0.204 Uiso 1 1 calc R A 1
O2A O 0.2654(3) 0.6916(2) 0.22670(16) 0.0575(5) Uani 0.70 1 d PD A 1
C32A C 0.3963(4) 0.6945(3) 0.2454(2) 0.0575(5) Uani 0.70 1 d PD A 1
H32A H 0.4214 0.6962 0.2938 0.069 Uiso 0.70 1 calc PR A 1
H32B H 0.4248 0.6393 0.2218 0.069 Uiso 0.70 1 calc PR A 1
C33A C 0.4498(4) 0.7744(3) 0.2283(2) 0.0575(5) Uani 0.70 1 d PD A 1
H33A H 0.4255 0.8299 0.2539 0.069 Uiso 0.70 1 calc PR A 1
H33B H 0.4219 0.7747 0.1804 0.069 Uiso 0.70 1 calc PR A 1
C34A C 0.5808(4) 0.7720(3) 0.2443(2) 0.0575(5) Uani 0.70 1 d PD A 1
H34A H 0.6080 0.7698 0.2915 0.086 Uiso 0.70 1 calc PR A 1
H34B H 0.6144 0.8259 0.2348 0.086 Uiso 0.70 1 calc PR A 1
H34C H 0.6048 0.7188 0.2170 0.086 Uiso 0.70 1 calc PR A 1
O2B O 0.2625(8) 0.6914(6) 0.2270(4) 0.0575(5) Uani 0.30 1 d PD B 2
C32B C 0.3679(8) 0.6688(6) 0.2680(5) 0.0575(5) Uani 0.30 1 d PD B 2
H32C H 0.3962 0.6116 0.2473 0.069 Uiso 0.30 1 calc PR B 2
H32D H 0.3560 0.6639 0.3126 0.069 Uiso 0.30 1 calc PR B 2
C33B C 0.4532(9) 0.7471(7) 0.2725(4) 0.0575(5) Uani 0.30 1 d PD B 2
H33C H 0.4167 0.8042 0.2856 0.069 Uiso 0.30 1 calc PR B 2
H33D H 0.5234 0.7436 0.3073 0.069 Uiso 0.30 1 calc PR B 2
C34B C 0.4881(10) 0.7457(7) 0.2066(4) 0.0575(5) Uani 0.30 1 d PD B 2
H34D H 0.5247 0.6893 0.1937 0.086 Uiso 0.30 1 calc PR B 2
H34E H 0.5432 0.7960 0.2111 0.086 Uiso 0.30 1 calc PR B 2
H34F H 0.4189 0.7508 0.1723 0.086 Uiso 0.30 1 calc PR B 2
O3A O 0.1881(4) 0.9244(2) 0.2796(2) 0.0629(5) Uani 0.63 1 d PD A 1
C35A C 0.1621(5) 1.0131(3) 0.2702(3) 0.0629(5) Uani 0.63 1 d PD A 1
H35A H 0.1332 1.0472 0.3082 0.075 Uiso 0.63 1 calc PR A 1
H35B H 0.1030 1.0123 0.2288 0.075 Uiso 0.63 1 calc PR A 1
C36A C 0.2793(5) 1.0538(3) 0.2657(3) 0.0629(5) Uani 0.63 1 d PDU A 1
H36A H 0.2664 1.1065 0.2441 0.075 Uiso 0.63 1 calc PR A 1
H36B H 0.3199 1.0092 0.2388 0.075 Uiso 0.63 1 calc PR A 1
C37A C 0.3446(5) 1.0786(3) 0.3283(3) 0.0629(5) Uani 0.63 1 d PD A 1
H37A H 0.3094 1.1288 0.3526 0.094 Uiso 0.63 1 calc PR A 1
H37B H 0.4233 1.0969 0.3261 0.094 Uiso 0.63 1 calc PR A 1
H37C H 0.3482 1.0280 0.3513 0.094 Uiso 0.63 1 calc PR A 1
O3B O 0.1884(7) 0.9259(4) 0.2790(4) 0.0629(5) Uani 0.37 1 d PD C 2
C35B C 0.1821(9) 1.0032(5) 0.2453(4) 0.0629(5) Uani 0.37 1 d PD C 2
H35C H 0.1002 1.0183 0.2311 0.075 Uiso 0.37 1 calc PR C 2
H35D H 0.2164 0.9891 0.2055 0.075 Uiso 0.37 1 calc PR C 2
C36B C 0.2505(8) 1.0819(5) 0.2955(4) 0.0629(5) Uani 0.37 1 d PDU C 2
H36C H 0.2949 1.1133 0.2707 0.075 Uiso 0.37 1 calc PR C 2
H36D H 0.1927 1.1238 0.3099 0.075 Uiso 0.37 1 calc PR C 2
C37B C 0.3405(8) 1.0678(6) 0.3624(4) 0.0629(5) Uani 0.37 1 d PD C 2
H37D H 0.2994 1.0718 0.3988 0.094 Uiso 0.37 1 calc PR C 2
H37E H 0.4032 1.1143 0.3743 0.094 Uiso 0.37 1 calc PR C 2
H37F H 0.3735 1.0087 0.3545 0.094 Uiso 0.37 1 calc PR C 2
O4A O 0.1781(3) 0.7405(3) 0.3887(2) 0.0829(6) Uani 0.70 1 d PD A 1
C38A C 0.2815(4) 0.7951(4) 0.4030(3) 0.0829(6) Uani 0.70 1 d PD A 1
H38A H 0.2682 0.8556 0.4266 0.099 Uiso 0.70 1 calc PR A 1
H38B H 0.3037 0.8012 0.3610 0.099 Uiso 0.70 1 calc PR A 1
C39A C 0.3743(4) 0.7557(4) 0.4439(3) 0.0829(6) Uani 0.70 1 d PD A 1
H39A H 0.3864 0.6949 0.4204 0.099 Uiso 0.70 1 calc PR A 1
H39B H 0.3520 0.7503 0.4860 0.099 Uiso 0.70 1 calc PR A 1
C40A C 0.4896(4) 0.8137(4) 0.4597(3) 0.0829(6) Uani 0.70 1 d PD A 1
H40A H 0.5127 0.8181 0.4180 0.124 Uiso 0.70 1 calc PR A 1
H40B H 0.5508 0.7858 0.4876 0.124 Uiso 0.70 1 calc PR A 1
H40C H 0.4780 0.8738 0.4833 0.124 Uiso 0.70 1 calc PR A 1
O4B O 0.1808(7) 0.7412(9) 0.3890(5) 0.0829(6) Uani 0.30 1 d PD D 2
C38B C 0.2987(8) 0.7188(8) 0.4177(6) 0.0829(6) Uani 0.30 1 d PD D 2
H38C H 0.3161 0.6602 0.3929 0.099 Uiso 0.30 1 calc PR D 2
H38D H 0.3034 0.7131 0.4645 0.099 Uiso 0.30 1 calc PR D 2
C39B C 0.3881(10) 0.7883(8) 0.4156(6) 0.0829(6) Uani 0.30 1 d PD D 2
H39C H 0.4669 0.7644 0.4210 0.099 Uiso 0.30 1 calc PR D 2
H39D H 0.3693 0.8112 0.3736 0.099 Uiso 0.30 1 calc PR D 2
C40B C 0.3786(11) 0.8579(9) 0.4729(6) 0.0829(6) Uani 0.30 1 d PD D 2
H40D H 0.3218 0.8376 0.4957 0.124 Uiso 0.30 1 calc PR D 2
H40E H 0.3532 0.9130 0.4575 0.124 Uiso 0.30 1 calc PR D 2
H40F H 0.4544 0.8695 0.5037 0.124 Uiso 0.30 1 calc PR D 2
S2M S 0.30373(6) 0.82862(5) 0.00768(3) 0.04283(18) Uani 1 1 d . E 1
S8M S 0.42807(6) 0.55425(5) -0.16920(3) 0.04767(19) Uani 1 1 d . E 1
S14M S 0.28200(8) 0.73232(7) -0.37700(4) 0.0708(2) Uani 1 1 d . E 1
S20M S 0.17408(8) 1.01639(5) -0.19897(4) 0.0569(2) Uani 1 1 d . E 1
O5M O 0.2842(3) 0.31054(19) -0.39768(14) 0.0885(9) Uani 1 1 d . E 1
O6M O 0.07436(18) 1.11903(15) 0.09143(12) 0.0631(7) Uani 1 1 d . E 1
C1M C 0.2415(2) 0.92164(17) -0.02553(13) 0.0386(7) Uani 1 1 d . E 1
C3M C 0.2628(2) 0.74099(16) -0.06301(12) 0.0351(6) Uani 1 1 d . E 1
C4M C 0.1517(2) 0.73678(17) -0.10346(13) 0.0372(6) Uani 1 1 d . E 1
H4M H 0.0953 0.7762 -0.0899 0.045 Uiso 1 1 calc R E 1
C5M C 0.1228(2) 0.67624(17) -0.16276(13) 0.0374(6) Uani 1 1 d . E 1
C6M C 0.2042(2) 0.61628(17) -0.18056(13) 0.0399(7) Uani 1 1 d . E 1
H6M H 0.1836 0.5725 -0.2203 0.048 Uiso 1 1 calc R E 1
C7M C 0.3157(2) 0.61931(17) -0.14104(12) 0.0372(6) Uani 1 1 d . E 1
C9M C 0.3830(2) 0.55272(19) -0.25562(13) 0.0424(7) Uani 1 1 d . E 1
C10M C 0.3540(2) 0.4715(2) -0.29970(14) 0.0458(8) Uani 1 1 d . E 1
H10M H 0.3631 0.4171 -0.2837 0.055 Uiso 1 1 calc R E 1
C11M C 0.3116(2) 0.4697(2) -0.36714(14) 0.0523(8) Uani 1 1 d . E 1
C12M C 0.2898(3) 0.5494(3) -0.38966(14) 0.0602(10) Uani 1 1 d . E 1
H12M H 0.2550 0.5477 -0.4351 0.072 Uiso 1 1 calc R E 1
C13M C 0.3181(3) 0.6314(2) -0.34694(14) 0.0520(8) Uani 1 1 d . E 1
C15M C 0.1930(2) 0.7794(2) -0.32100(13) 0.0500(8) Uani 1 1 d . E 1
C16M C 0.1186(3) 0.7231(2) -0.30182(14) 0.0499(8) Uani 1 1 d . E 1
H16M H 0.1067 0.6620 -0.3234 0.060 Uiso 1 1 calc R E 1
C17M C 0.0615(2) 0.75604(19) -0.25103(13) 0.0438(7) Uani 1 1 d . E 1
C18M C 0.0722(2) 0.84684(19) -0.22453(14) 0.0452(7) Uani 1 1 d . E 1
H18M H 0.0282 0.8709 -0.1927 0.054 Uiso 1 1 calc R E 1
C19M C 0.1456(2) 0.90319(19) -0.24337(14) 0.0463(7) Uani 1 1 d D E 1
C21M C 0.1822(2) 1.00239(18) -0.11589(15) 0.0443(7) Uani 1 1 d . E 1
C22M C 0.1245(2) 1.06106(19) -0.07489(16) 0.0490(8) Uani 1 1 d . E 1
H22M H 0.0806 1.1068 -0.0922 0.059 Uiso 1 1 calc R E 1
C23M C 0.1305(2) 1.05343(18) -0.00954(15) 0.0452(8) Uani 1 1 d . E 1
C24M C 0.1847(2) 0.98128(17) 0.01434(14) 0.0409(7) Uani 1 1 d . E 1
H24M H 0.1828 0.9729 0.0579 0.049 Uiso 1 1 calc R E 1
C25M C 0.3447(2) 0.68102(16) -0.08077(12) 0.0348(6) Uani 1 1 d . E 1
C26M C 0.3734(2) 0.6335(2) -0.28002(13) 0.0456(7) Uani 1 1 d . E 1
C27M C 0.2071(2) 0.8694(2) -0.29229(14) 0.0502(8) Uani 1 1 d D E 1
C28M C 0.2493(2) 0.93701(17) -0.08862(13) 0.0384(7) Uani 1 1 d . E 1
C41M C 0.0159(2) 0.69093(19) -0.21443(14) 0.0441(7) Uani 1 1 d . E 1
H41C H -0.0142 0.6341 -0.2451 0.053 Uiso 1 1 calc R E 1
H41D H -0.0466 0.7171 -0.1929 0.053 Uiso 1 1 calc R E 1
C42M C 0.2767(3) 0.3830(3) -0.41399(18) 0.0731(12) Uani 1 1 d . E 1
H42M H 0.2466 0.3845 -0.4595 0.088 Uiso 1 1 calc R E 1
C43M C 0.0727(3) 1.1190(2) 0.03365(17) 0.0554(9) Uani 1 1 d . E 1
H43M H 0.0313 1.1643 0.0143 0.066 Uiso 1 1 calc R E 1
O1M O 0.45670(15) 0.68653(12) -0.04430(8) 0.0407(5) Uani 1 1 d . E 1
C29M C 0.4731(3) 0.6455(2) 0.01316(15) 0.0537(8) Uani 1 1 d . E 1
H29C H 0.4430 0.5825 0.0001 0.064 Uiso 1 1 calc R E 1
H29D H 0.4306 0.6777 0.0458 0.064 Uiso 1 1 calc R E 1
C30M C 0.6003(3) 0.6496(3) 0.04327(19) 0.0716(11) Uani 1 1 d . E 1
H30C H 0.6407 0.6144 0.0107 0.086 Uiso 1 1 calc R E 1
H30D H 0.6126 0.6211 0.0828 0.086 Uiso 1 1 calc R E 1
C31M C 0.6542(4) 0.7432(3) 0.0638(2) 0.0977(15) Uani 1 1 d . E 1
H31D H 0.6454 0.7712 0.0246 0.147 Uiso 1 1 calc R E 1
H31E H 0.7370 0.7410 0.0837 0.147 Uiso 1 1 calc R E 1
H31F H 0.6153 0.7785 0.0964 0.147 Uiso 1 1 calc R E 1
O2M O 0.40992(17) 0.71215(13) -0.23728(9) 0.0495(5) Uani 1 1 d . E 1
C32M C 0.5099(3) 0.7590(2) -0.25260(17) 0.0625(9) Uani 1 1 d . E 1
H32E H 0.5009 0.7505 -0.3014 0.075 Uiso 1 1 calc R E 1
H32F H 0.5090 0.8240 -0.2349 0.075 Uiso 1 1 calc R E 1
C33M C 0.6224(3) 0.7254(2) -0.22368(18) 0.0663(10) Uani 1 1 d . E 1
H33E H 0.6827 0.7494 -0.2431 0.080 Uiso 1 1 calc R E 1
H33F H 0.6185 0.6595 -0.2379 0.080 Uiso 1 1 calc R E 1
C34M C 0.6620(3) 0.7470(3) -0.1495(2) 0.0799(13) Uani 1 1 d . E 1
H34G H 0.6740 0.8120 -0.1346 0.120 Uiso 1 1 calc R E 1
H34H H 0.7351 0.7181 -0.1363 0.120 Uiso 1 1 calc R E 1
H34I H 0.6027 0.7250 -0.1291 0.120 Uiso 1 1 calc R E 1
O3M O 0.2859(4) 0.9233(3) -0.3091(2) 0.0705(5) Uani 0.54 1 d PD E 1
C35M C 0.2407(6) 0.9956(4) -0.3457(3) 0.0705(5) Uani 0.54 1 d PDU E 1
H35E H 0.2367 1.0530 -0.3151 0.085 Uiso 0.54 1 calc PR E 1
H35F H 0.1636 0.9786 -0.3754 0.085 Uiso 0.54 1 calc PR E 1
C36M C 0.3387(6) 0.9989(5) -0.3857(3) 0.0705(5) Uani 0.54 1 d PDU E 1
H36E H 0.4131 1.0226 -0.3553 0.085 Uiso 0.54 1 calc PR E 1
H36F H 0.3501 0.9384 -0.4099 0.085 Uiso 0.54 1 calc PR E 1
C37M C 0.2972(6) 1.0609(4) -0.4343(3) 0.0705(5) Uani 0.54 1 d PDU E 1
H37G H 0.2308 1.0319 -0.4683 0.106 Uiso 0.54 1 calc PR E 1
H37H H 0.3604 1.0735 -0.4555 0.106 Uiso 0.54 1 calc PR E 1
H37I H 0.2737 1.1170 -0.4102 0.106 Uiso 0.54 1 calc PR E 1
O3N O 0.2870(6) 0.9226(5) -0.3086(3) 0.0705(5) Uani 0.46 1 d PD F -2
C35N C 0.2375(7) 0.9530(5) -0.3677(3) 0.0705(5) Uani 0.46 1 d PDU F -2
H35G H 0.1572 0.9712 -0.3669 0.085 Uiso 0.46 1 calc PR F -2
H35H H 0.2349 0.9045 -0.4068 0.085 Uiso 0.46 1 calc PR F -2
C36N C 0.3191(7) 1.0397(5) -0.3725(4) 0.0705(5) Uani 0.46 1 d PDU F -2
H36G H 0.2761 1.0943 -0.3789 0.085 Uiso 0.46 1 calc PR F -2
H36H H 0.3903 1.0534 -0.3369 0.085 Uiso 0.46 1 calc PR F -2
C37N C 0.3373(7) 0.9779(5) -0.4390(3) 0.0705(5) Uani 0.46 1 d PDU F -2
H37J H 0.3796 0.9254 -0.4283 0.106 Uiso 0.46 1 calc PR F -2
H37K H 0.3821 1.0117 -0.4616 0.106 Uiso 0.46 1 calc PR F -2
H37L H 0.2614 0.9585 -0.4682 0.106 Uiso 0.46 1 calc PR F -2
O4M O 0.31435(15) 0.88732(12) -0.12732(9) 0.0396(5) Uani 1 1 d . E 1
C38M C 0.4370(2) 0.8879(2) -0.09897(16) 0.0529(8) Uani 1 1 d . E 1
H38E H 0.4735 0.8428 -0.1279 0.063 Uiso 1 1 calc R E 1
H38F H 0.4481 0.8706 -0.0549 0.063 Uiso 1 1 calc R E 1
C39M C 0.4966(3) 0.9787(2) -0.09111(17) 0.0586(9) Uani 1 1 d . E 1
H39E H 0.4537 1.0239 -0.0662 0.070 Uiso 1 1 calc R E 1
H39F H 0.5757 0.9781 -0.0634 0.070 Uiso 1 1 calc R E 1
C40M C 0.5068(4) 1.0081(3) -0.15284(18) 0.0778(12) Uani 1 1 d . E 1
H40G H 0.5504 0.9648 -0.1779 0.117 Uiso 1 1 calc R E 1
H40H H 0.5478 1.0669 -0.1418 0.117 Uiso 1 1 calc R E 1
H40I H 0.4291 1.0122 -0.1799 0.117 Uiso 1 1 calc R E 1

loop_
_atom_site_aniso_label
_atom_site_aniso_U_11
_atom_site_aniso_U_22
_atom_site_aniso_U_33
_atom_site_aniso_U_23
_atom_site_aniso_U_13
_atom_site_aniso_U_12
S2A 0.0695(5) 0.1211(7) 0.0359(4) 0.0337(4) 0.0147(3) 0.0335(5)
S8A 0.0941(5) 0.0583(4) 0.0444(4) 0.0205(3) 0.0249(4) 0.0425(4)
S14A 0.0574(4) 0.0376(3) 0.0434(3) 0.0109(3) 0.0183(3) 0.0062(3)
S20A 0.0897(6) 0.0638(5) 0.0456(4) -0.0170(4) 0.0211(4) -0.0128(5)
C1A 0.0479(17) 0.104(2) 0.0285(13) 0.0132(15) 0.0054(12) 0.0038(17)
C3A 0.0468(15) 0.0708(17) 0.0366(13) 0.0259(12) 0.0066(12) 0.0046(14)
C4A 0.0423(15) 0.0688(18) 0.0468(15) 0.0237(13) 0.0110(12) -0.0009(14)
C5A 0.0414(14) 0.0471(14) 0.0416(14) 0.0112(12) -0.0021(12) -0.0121(12)
C6A 0.0551(16) 0.0360(13) 0.0328(13) 0.0042(11) -0.0034(12) -0.0015(12)
C7A 0.0579(16) 0.0303(12) 0.0381(13) 0.0078(10) 0.0088(12) 0.0062(12)
C9A 0.0579(16) 0.0438(14) 0.0391(14) 0.0098(11) 0.0169(12) 0.0191(12)
C10A 0.0518(15) 0.0440(14) 0.0413(14) 0.0048(12) 0.0172(12) 0.0100(12)
C11A 0.0454(14) 0.0535(16) 0.0319(13) 0.0042(12) 0.0138(11) 0.0030(12)
C12A 0.0436(14) 0.0504(15) 0.0315(12) 0.0121(11) 0.0104(11) 0.0055(12)
C13A 0.0434(14) 0.0388(13) 0.0364(13) 0.0076(11) 0.0134(11) 0.0068(11)
C15A 0.0454(14) 0.0332(12) 0.0354(13) 0.0087(10) 0.0095(11) 0.0095(11)
C16A 0.0457(14) 0.0395(13) 0.0335(13) 0.0041(11) 0.0055(11) 0.0050(12)
C17A 0.0392(14) 0.0540(16) 0.0360(13) 0.0045(12) 0.0066(11) 0.0015(12)
C18A 0.0507(15) 0.0540(16) 0.0379(14) 0.0011(12) 0.0164(12) 0.0014(13)
C19A 0.0586(16) 0.0399(14) 0.0368(14) -0.0012(11) 0.0119(12) 0.0048(13)
C21A 0.0555(17) 0.084(2) 0.0319(14) -0.0105(15) 0.0104(13) -0.0110(17)
C22A 0.0625(19) 0.084(2) 0.0493(18) -0.0184(17) 0.0157(15) -0.0098(18)
C23A 0.066(2) 0.092(3) 0.0442(17) -0.0101(17) 0.0186(15) -0.0169(19)
C24A 0.0526(17) 0.102(3) 0.0367(15) 0.0065(16) 0.0120(13) -0.0106(18)
C25A 0.0490(15) 0.0465(14) 0.0383(13) 0.0187(11) 0.0045(12) 0.0016(12)
C26A 0.0484(14) 0.0467(14) 0.0294(12) 0.0039(11) 0.0101(11) 0.0134(12)
C27A 0.0475(15) 0.0289(12) 0.0447(14) 0.0049(11) 0.0073(12) 0.0031(11)
C28A 0.0476(16) 0.100(2) 0.0275(13) 0.0051(15) 0.0107(12) 0.0041(17)
O5A 0.133(2) 0.118(2) 0.129(2) 0.0170(19) 0.0840(18) -0.010(2)
O6A 0.0735(14) 0.0616(13) 0.0480(12) -0.0077(10) 0.0097(11) 0.0058(11)
C41A 0.0438(15) 0.0594(17) 0.0448(15) 0.0102(13) 0.0016(13) -0.0044(14)
C42A 0.128(3) 0.087(3) 0.100(3) -0.014(2) 0.075(2) -0.012(3)
C43A 0.0580(17) 0.0654(19) 0.0366(14) 0.0074(14) 0.0113(13) -0.0001(15)
O1A 0.0467(11) 0.0867(14) 0.0465(10) 0.0312(10) 0.0055(9) 0.0141(10)
C29A 0.083(2) 0.103(2) 0.0656(18) 0.0491(17) 0.0328(16) 0.0455(19)
C30A 0.089(2) 0.176(3) 0.137(3) 0.100(3) 0.043(2) 0.074(2)
C31A 0.133(4) 0.170(4) 0.130(3) 0.073(3) 0.048(3) 0.064(3)
O2A 0.0665(9) 0.0611(9) 0.0419(8) 0.0076(7) 0.0069(7) 0.0149(8)
C32A 0.0665(9) 0.0611(9) 0.0419(8) 0.0076(7) 0.0069(7) 0.0149(8)
C33A 0.0665(9) 0.0611(9) 0.0419(8) 0.0076(7) 0.0069(7) 0.0149(8)
C34A 0.0665(9) 0.0611(9) 0.0419(8) 0.0076(7) 0.0069(7) 0.0149(8)
O2B 0.0665(9) 0.0611(9) 0.0419(8) 0.0076(7) 0.0069(7) 0.0149(8)
C32B 0.0665(9) 0.0611(9) 0.0419(8) 0.0076(7) 0.0069(7) 0.0149(8)
C33B 0.0665(9) 0.0611(9) 0.0419(8) 0.0076(7) 0.0069(7) 0.0149(8)
C34B 0.0665(9) 0.0611(9) 0.0419(8) 0.0076(7) 0.0069(7) 0.0149(8)
O3A 0.0754(10) 0.0456(8) 0.0697(11) 0.0064(8) 0.0242(9) -0.0080(8)
C35A 0.0754(10) 0.0456(8) 0.0697(11) 0.0064(8) 0.0242(9) -0.0080(8)
C36A 0.0754(10) 0.0456(8) 0.0697(11) 0.0064(8) 0.0242(9) -0.0080(8)
C37A 0.0754(10) 0.0456(8) 0.0697(11) 0.0064(8) 0.0242(9) -0.0080(8)
O3B 0.0754(10) 0.0456(8) 0.0697(11) 0.0064(8) 0.0242(9) -0.0080(8)
C35B 0.0754(10) 0.0456(8) 0.0697(11) 0.0064(8) 0.0242(9) -0.0080(8)
C36B 0.0754(10) 0.0456(8) 0.0697(11) 0.0064(8) 0.0242(9) -0.0080(8)
C37B 0.0754(10) 0.0456(8) 0.0697(11) 0.0064(8) 0.0242(9) -0.0080(8)
O4A 0.0646(10) 0.1256(16) 0.0657(11) 0.0238(11) 0.0254(9) 0.0094(11)
C38A 0.0646(10) 0.1256(16) 0.0657(11) 0.0238(11) 0.0254(9) 0.0094(11)
C39A 0.0646(10) 0.1256(16) 0.0657(11) 0.0238(11) 0.0254(9) 0.0094(11)
C40A 0.0646(10) 0.1256(16) 0.0657(11) 0.0238(11) 0.0254(9) 0.0094(11)
O4B 0.0646(10) 0.1256(16) 0.0657(11) 0.0238(11) 0.0254(9) 0.0094(11)
C38B 0.0646(10) 0.1256(16) 0.0657(11) 0.0238(11) 0.0254(9) 0.0094(11)
C39B 0.0646(10) 0.1256(16) 0.0657(11) 0.0238(11) 0.0254(9) 0.0094(11)
C40B 0.0646(10) 0.1256(16) 0.0657(11) 0.0238(11) 0.0254(9) 0.0094(11)
S2M 0.0507(4) 0.0396(3) 0.0340(3) 0.0016(3) 0.0048(3) 0.0031(3)
S8M 0.0502(4) 0.0558(4) 0.0342(3) 0.0044(3) 0.0062(3) 0.0203(3)
S14M 0.0780(5) 0.1028(6) 0.0458(4) 0.0328(4) 0.0276(4) 0.0434(5)
S20M 0.0662(5) 0.0517(4) 0.0574(4) 0.0223(3) 0.0131(4) 0.0048(4)
O5M 0.0883(18) 0.0828(17) 0.0743(17) -0.0199(14) 0.0038(15) 0.0047(15)
O6M 0.0527(12) 0.0636(13) 0.0682(14) -0.0081(11) 0.0206(10) 0.0030(10)
C1M 0.0334(13) 0.0367(13) 0.0437(14) 0.0029(11) 0.0082(11) -0.0009(11)
C3M 0.0375(13) 0.0381(13) 0.0307(12) 0.0060(10) 0.0102(10) -0.0021(11)
C4M 0.0359(13) 0.0372(13) 0.0398(13) 0.0057(11) 0.0129(11) 0.0020(11)
C5M 0.0342(12) 0.0381(13) 0.0404(13) 0.0063(11) 0.0105(11) -0.0011(11)
C6M 0.0397(14) 0.0398(13) 0.0361(13) 0.0016(11) 0.0040(11) 0.0014(11)
C7M 0.0401(13) 0.0382(13) 0.0344(12) 0.0082(10) 0.0089(11) 0.0056(11)
C9M 0.0348(13) 0.0571(16) 0.0323(13) 0.0010(12) 0.0072(11) 0.0129(12)
C10M 0.0341(13) 0.0578(16) 0.0423(14) -0.0019(13) 0.0112(11) 0.0099(12)
C11M 0.0403(14) 0.073(2) 0.0388(15) -0.0054(14) 0.0126(12) 0.0080(14)
C12M 0.0461(16) 0.101(2) 0.0306(14) 0.0027(15) 0.0091(12) 0.0192(16)
C13M 0.0482(15) 0.0744(19) 0.0357(14) 0.0117(13) 0.0125(12) 0.0237(14)
C15M 0.0450(15) 0.0760(18) 0.0321(13) 0.0190(13) 0.0073(11) 0.0237(14)
C16M 0.0474(16) 0.0620(17) 0.0362(14) 0.0081(13) 0.0008(12) 0.0150(14)
C17M 0.0343(13) 0.0544(16) 0.0394(14) 0.0079(12) 0.0013(11) 0.0079(12)
C18M 0.0371(14) 0.0566(16) 0.0419(14) 0.0114(12) 0.0067(11) 0.0126(12)
C19M 0.0446(15) 0.0542(15) 0.0436(14) 0.0184(12) 0.0092(12) 0.0122(13)
C21M 0.0365(14) 0.0393(14) 0.0568(16) 0.0110(12) 0.0079(12) 0.0007(11)
C22M 0.0385(14) 0.0387(14) 0.0678(18) 0.0084(13) 0.0084(13) 0.0042(12)
C23M 0.0353(13) 0.0399(14) 0.0571(17) -0.0030(13) 0.0134(12) -0.0018(11)
C24M 0.0360(13) 0.0404(14) 0.0425(14) -0.0004(11) 0.0076(11) -0.0044(11)
C25M 0.0375(13) 0.0376(12) 0.0308(12) 0.0109(10) 0.0065(10) 0.0011(11)
C26M 0.0402(14) 0.0593(17) 0.0361(14) 0.0045(12) 0.0094(11) 0.0170(13)
C27M 0.0404(15) 0.0728(18) 0.0413(14) 0.0261(13) 0.0038(12) 0.0114(14)
C28M 0.0328(12) 0.0365(13) 0.0439(14) 0.0037(11) 0.0073(11) -0.0016(11)
C41M 0.0326(13) 0.0466(15) 0.0475(15) 0.0001(12) 0.0041(12) 0.0017(12)
C42M 0.0511(18) 0.103(3) 0.0516(19) -0.016(2) 0.0091(15) 0.0081(19)
C43M 0.0380(15) 0.0498(16) 0.073(2) -0.0004(15) 0.0115(15) 0.0023(13)
O1M 0.0374(9) 0.0519(10) 0.0311(9) 0.0089(8) 0.0026(7) 0.0037(8)
C29M 0.0549(17) 0.0598(17) 0.0476(15) 0.0241(13) 0.0017(14) 0.0063(14)
C30M 0.056(2) 0.090(2) 0.068(2) 0.0375(18) -0.0071(17) 0.0084(18)
C31M 0.073(3) 0.120(3) 0.083(3) 0.034(2) -0.033(2) -0.026(2)
O2M 0.0573(11) 0.0507(11) 0.0394(10) 0.0064(8) 0.0100(9) 0.0146(9)
C32M 0.081(2) 0.0511(17) 0.0651(18) 0.0202(14) 0.0288(16) 0.0106(16)
C33M 0.0639(19) 0.0595(19) 0.084(2) 0.0197(17) 0.0287(17) 0.0056(16)
C34M 0.058(2) 0.065(2) 0.106(3) 0.014(2) -0.002(2) 0.0128(17)
O3M 0.0681(10) 0.0894(11) 0.0632(9) 0.0347(8) 0.0170(8) 0.0071(9)
C35M 0.0681(10) 0.0894(11) 0.0632(9) 0.0347(8) 0.0170(8) 0.0071(9)
C36M 0.0681(10) 0.0894(11) 0.0632(9) 0.0347(8) 0.0170(8) 0.0071(9)
C37M 0.0681(10) 0.0894(11) 0.0632(9) 0.0347(8) 0.0170(8) 0.0071(9)
O3N 0.0681(10) 0.0894(11) 0.0632(9) 0.0347(8) 0.0170(8) 0.0071(9)
C35N 0.0681(10) 0.0894(11) 0.0632(9) 0.0347(8) 0.0170(8) 0.0071(9)
C36N 0.0681(10) 0.0894(11) 0.0632(9) 0.0347(8) 0.0170(8) 0.0071(9)
C37N 0.0681(10) 0.0894(11) 0.0632(9) 0.0347(8) 0.0170(8) 0.0071(9)
O4M 0.0368(9) 0.0424(9) 0.0395(9) 0.0055(8) 0.0102(7) 0.0043(8)
C38M 0.0431(15) 0.0625(18) 0.0558(17) 0.0111(14) 0.0170(13) 0.0079(14)
C39M 0.0430(16) 0.0633(19) 0.068(2) 0.0088(16) 0.0118(15) -0.0103(14)
C40M 0.097(3) 0.070(2) 0.066(2) 0.0069(18) 0.024(2) -0.017(2)

loop_
_atom_type_symbol
_atom_type_description
_atom_type_scat_dispersion_real
_atom_type_scat_dispersion_imag
_atom_type_scat_source
C C 0.0033 0.0016 'International Tables Vol C Tables 4.2.6.8 and 6.1.1.4'
H H 0.0000 0.0000 'International Tables Vol C Tables 4.2.6.8 and 6.1.1.4'
O O 0.0106 0.0060 'International Tables Vol C Tables 4.2.6.8 and 6.1.1.4'
S S 0.1246 0.1234 'International Tables Vol C Tables 4.2.6.8 and 6.1.1.4'

loop_
_geom_angle_atom_site_label_1
_geom_angle_atom_site_label_2
_geom_angle_atom_site_label_3
_geom_angle
C1A S2A C3A 99.39(15)
C9A S8A C7A 99.12(13)
C13A S14A C15A 98.88(13)
C21A S20A C19A 100.19(14)
C28A C1A C24A 119.5(3)
C28A C1A S2A 121.9(2)
C24A C1A S2A 118.6(3)
C4A C3A C25A 120.5(3)
C4A C3A S2A 119.7(2)
C25A C3A S2A 119.4(2)
C5A C4A C3A 120.5(3)
C6A C5A C4A 118.9(3)
C6A C5A C41A 120.2(3)
C4A C5A C41A 119.1(3)
C5A C6A C7A 121.1(3)
C6A C7A C25A 119.6(3)
C6A C7A S8A 122.2(2)
C25A C7A S8A 118.1(2)
C10A C9A C26A 120.0(3)
C10A C9A S8A 119.6(2)
C26A C9A S8A 120.4(2)
C9A C10A C11A 119.8(3)
C12A C11A C10A 119.7(2)
C12A C11A C43A 120.6(3)
C10A C11A C43A 119.6(3)
C11A C12A C13A 121.1(2)
C12A C13A C26A 118.3(2)
C12A C13A S14A 120.8(2)
C26A C13A S14A 120.92(19)
C16A C15A C27A 119.9(3)
C16A C15A S14A 119.69(19)
C27A C15A S14A 120.1(2)
C17A C16A C15A 121.0(2)
C16A C17A C18A 119.0(3)
C16A C17A C41A 119.7(2)
C18A C17A C41A 118.8(3)
C19A C18A C17A 120.6(3)
C18A C19A C27A 120.2(2)
C18A C19A S20A 120.3(2)
C27A C19A S20A 119.2(2)
C22A C21A C28A 118.3(3)
C22A C21A S20A 119.7(3)
C28A C21A S20A 122.1(2)
C23A C22A C21A 120.8(4)
C24A C23A C22A 120.7(3)
C24A C23A C42A 119.7(4)
C22A C23A C42A 119.2(4)
C23A C24A C1A 119.8(4)
O1A C25A C3A 121.8(2)
O1A C25A C7A 118.8(3)
C3A C25A C7A 119.2(3)
O2A C26A C13A 118.8(3)
O2A C26A C9A 121.0(3)
C13A C26A C9A 119.9(2)
O3A C27A C19A 119.9(3)
O3A C27A C15A 121.0(3)
C19A C27A C15A 118.9(2)
O4A C28A C1A 119.6(4)
O4A C28A C21A 119.8(4)
C1A C28A C21A 120.2(3)
C5A C41A C17A 103.7(2)
O5A C42A C23A 123.9(4)
O6A C43A C11A 125.1(3)
C25A O1A C29A 115.1(2)
O1A C29A C30A 106.0(3)
C31A C30A C29A 117.5(5)
C26A O2A C32A 111.9(3)
C33A C32A O2A 112.2(4)
C32A C33A C34A 110.5(4)
O2B C32B C33B 103.8(8)
C34B C33B C32B 111.4(8)
C27A O3A C35A 114.1(4)
O3A C35A C36A 103.8(4)
C35A C36A C37A 108.4(5)
O3B C35B C36B 107.1(7)
C37B C36B C35B 122.2(7)
C28A O4A C38A 118.0(4)
O4A C38A C39A 110.1(5)
C38A C39A C40A 111.2(5)
O4B C38B C39B 112.2(10)
C40B C39B C38B 101.7(10)
C3M S2M C1M 100.62(12)
C9M S8M C7M 98.80(13)
C13M S14M C15M 99.51(15)
C21M S20M C19M 101.18(14)
C24M C1M C28M 119.7(3)
C24M C1M S2M 117.1(2)
C28M C1M S2M 123.2(2)
C25M C3M C4M 120.1(2)
C25M C3M S2M 119.66(18)
C4M C3M S2M 120.03(19)
C5M C4M C3M 121.0(2)
C4M C5M C6M 119.0(2)
C4M C5M C41M 119.1(2)
C6M C5M C41M 120.2(2)
C5M C6M C7M 121.0(2)
C6M C7M C25M 119.7(2)
C6M C7M S8M 121.48(19)
C25M C7M S8M 118.53(19)
C10M C9M C26M 119.6(2)
C10M C9M S8M 119.8(2)
C26M C9M S8M 120.6(2)
C9M C10M C11M 120.4(3)
C12M C11M C10M 119.7(3)
C12M C11M C42M 119.5(3)
C10M C11M C42M 120.4(3)
C11M C12M C13M 121.1(3)
C12M C13M C26M 119.2(3)
C12M C13M S14M 119.7(2)
C26M C13M S14M 121.1(2)
C27M C15M C16M 120.7(3)
C27M C15M S14M 119.8(2)
C16M C15M S14M 119.2(2)
C15M C16M C17M 120.2(3)
C18M C17M C16M 118.7(3)
C18M C17M C41M 120.3(3)
C16M C17M C41M 119.2(3)
C19M C18M C17M 121.3(3)
C18M C19M C27M 119.9(3)
C18M C19M S20M 119.8(2)
C27M C19M S20M 119.9(2)
C22M C21M C28M 118.5(3)
C22M C21M S20M 119.2(2)
C28M C21M S20M 122.2(2)
C23M C22M C21M 121.0(3)
C22M C23M C24M 119.9(3)
C22M C23M C43M 119.8(3)
C24M C23M C43M 120.2(3)
C1M C24M C23M 120.0(3)
O1M C25M C3M 121.7(2)
O1M C25M C7M 118.9(2)
C3M C25M C7M 119.1(2)
O2M C26M C13M 121.4(3)
O2M C26M C9M 119.3(2)
C13M C26M C9M 119.1(3)
O3M C27M C15M 120.0(3)
O3M C27M C19M 120.9(3)
C15M C27M C19M 119.0(3)
O4M C28M C21M 117.2(2)
O4M C28M C1M 123.0(2)
C21M C28M C1M 119.7(2)
C17M C41M C5M 103.3(2)
O5M C42M C11M 124.1(3)
O6M C43M C23M 124.9(3)
C25M O1M C29M 115.0(2)
O1M C29M C30M 108.2(3)
C29M C30M C31M 113.8(3)
C26M O2M C32M 113.9(2)
C33M C32M O2M 112.1(3)
C32M C33M C34M 117.2(3)
C27M O3M C35M 118.3(4)
O3M C35M C36M 98.6(5)
C37M C36M C35M 105.8(5)
O3N C35N C36N 108.1(6)
C37N C36N C35N 83.9(5)
C28M O4M C38M 116.0(2)
O4M C38M C39M 112.2(3)
C40M C39M C38M 116.6(3)

loop_
_geom_bond_atom_site_label_1
_geom_bond_atom_site_label_2
_geom_bond_distance
S2A C1A 1.777(4)
S2A C3A 1.779(3)
S8A C9A 1.774(3)
S8A C7A 1.779(3)
S14A C13A 1.773(3)
S14A C15A 1.787(3)
S20A C21A 1.777(4)
S20A C19A 1.790(3)
C1A C28A 1.398(5)
C1A C24A 1.401(5)
C3A C4A 1.390(4)
C3A C25A 1.390(4)
C4A C5A 1.386(4)
C5A C6A 1.385(4)
C5A C41A 1.536(4)
C6A C7A 1.394(4)
C7A C25A 1.398(4)
C9A C10A 1.380(4)
C9A C26A 1.408(4)
C10A C11A 1.395(4)
C11A C12A 1.392(4)
C11A C43A 1.464(4)
C12A C13A 1.395(3)
C13A C26A 1.400(4)
C15A C16A 1.384(4)
C15A C27A 1.397(4)
C16A C17A 1.377(4)
C17A C18A 1.389(4)
C17A C41A 1.542(4)
C18A C19A 1.381(4)
C19A C27A 1.396(4)
C21A C22A 1.393(5)
C21A C28A 1.403(5)
C22A C23A 1.388(6)
C23A C24A 1.367(5)
C23A C42A 1.469(6)
C25A O1A 1.363(3)
C26A O2A 1.363(4)
C27A O3A 1.364(5)
C28A O4A 1.355(5)
O5A C42A 1.230(6)
O6A C43A 1.208(4)
O1A C29A 1.433(4)
C29A C30A 1.508(6)
C30A C31A 1.420(7)
O2A C32A 1.508(6)
C32A C33A 1.501(7)
C33A C34A 1.511(6)
O2B C32B 1.436(11)
C32B C33B 1.532(12)
C33B C34B 1.520(12)
O3A C35A 1.425(6)
C35A C36A 1.539(7)
C36A C37A 1.356(7)
O3B C35B 1.476(10)
C35B C36B 1.535(10)
C36B C37B 1.619(11)
O4A C38A 1.417(7)
C38A C39A 1.446(7)
C39A C40A 1.558(7)
O4B C38B 1.462(12)
C38B C39B 1.503(14)
C39B C40B 1.468(13)
S2M C3M 1.777(2)
S2M C1M 1.786(3)
S8M C9M 1.773(3)
S8M C7M 1.789(3)
S14M C13M 1.787(3)
S14M C15M 1.788(3)
S20M C21M 1.776(3)
S20M C19M 1.792(3)
O5M C42M 1.213(5)
O6M C43M 1.207(4)
C1M C24M 1.388(4)
C1M C28M 1.406(4)
C3M C25M 1.390(4)
C3M C4M 1.396(3)
C4M C5M 1.378(3)
C5M C6M 1.386(4)
C5M C41M 1.526(4)
C6M C7M 1.394(4)
C7M C25M 1.402(3)
C9M C10M 1.390(4)
C9M C26M 1.414(4)
C10M C11M 1.391(4)
C11M C12M 1.388(5)
C11M C42M 1.488(5)
C12M C13M 1.387(4)
C13M C26M 1.411(4)
C15M C27M 1.384(4)
C15M C16M 1.391(5)
C16M C17M 1.393(4)
C17M C18M 1.384(4)
C17M C41M 1.521(4)
C18M C19M 1.380(4)
C19M C27M 1.399(4)
C21M C22M 1.400(4)
C21M C28M 1.405(4)
C22M C23M 1.383(4)
C23M C24M 1.394(4)
C23M C43M 1.485(4)
C25M O1M 1.373(3)
C26M O2M 1.361(3)
C27M O3M 1.378(6)
C28M O4M 1.361(3)
O1M C29M 1.436(4)
C29M C30M 1.495(5)
C30M C31M 1.506(6)
O2M C32M 1.496(4)
C32M C33M 1.473(5)
C33M C34M 1.497(5)
O3M C35M 1.494(8)
C35M C36M 1.569(9)
C36M C37M 1.523(8)
O3N C35N 1.415(9)
C35N C36N 1.661(10)
C36N C37N 1.584(9)
O4M C38M 1.441(3)
C38M C39M 1.513(4)
C39M C40M 1.474(5)
